data_1505007
loop_
_publ_author_name
'Soutullo, Morgan D.'
'Odom, Carl I.'
'Salter, E. Alan'
'Stenson, Alexandra C.'
'Sykora, Richard E.'
'Wierzbicki, Andrzej'
'Davis, James H.'

_publ_section_title
;
 Ultra-Easy Access to NH2-Functionalized TSILs, Their Potential as Highly
 Volume-Efficient Electrophile Scavengers, and Insights into the
 Electronics of Girard's Reagent T, A Venerable Chemical Work Horse
;
_journal_issue 4
_journal_name_full 'Journal of Combinatorial Chemistry'
_journal_page_first 571
_journal_paper_doi 10.1021/cc060151j
_journal_volume 9
_journal_year 2007
_chemical_formula_moiety 'C24 H20 B, C5 H14 N3 O'
_chemical_formula_sum 'C29 H34 B N3 O'
_chemical_formula_weight 451.40
_chemical_name_systematic
; 
 ? 
;
_space_group_IT_number 14
_symmetry_cell_setting monoclinic
_symmetry_space_group_name_Hall '-P 2yn'
_symmetry_space_group_name_H-M 'P 1 21/n 1'
_atom_sites_solution_hydrogens mixed
_atom_sites_solution_primary direct
_atom_sites_solution_secondary difmap
_audit_creation_method SHELXL-97
_cell_angle_alpha 90.00
_cell_angle_beta 96.606(6)
_cell_angle_gamma 90.00
_cell_formula_units_Z 4
_cell_length_a 10.0825(7)
_cell_length_b 18.239(3)
_cell_length_c 13.8361(12)
_cell_measurement_reflns_used 25
_cell_measurement_temperature 290(2)
_cell_measurement_theta_max 13.13
_cell_measurement_theta_min 9.70
_cell_volume 2527.5(5)
_computing_cell_refinement 'CAD4/PC v1.2'
_computing_data_collection 'CAD4/PC v1.2'
_computing_data_reduction XCAD4PC
_computing_molecular_graphics 'SHELXP-97 (Sheldrick, 1997)'
_computing_publication_material 'SHELXCIF-97 (Sheldrick, 1997)'
_computing_structure_refinement 'SHELXL-97 (Sheldrick, 1997)'
_computing_structure_solution 'SHELXS-97 (Sheldrick, 1990)'
_diffrn_ambient_temperature 290(2)
_diffrn_measured_fraction_theta_full 0.999
_diffrn_measured_fraction_theta_max 0.999
_diffrn_measurement_device_type 'Nonius CAD4'
_diffrn_measurement_method 'Th/2Th Scans'
_diffrn_radiation_monochromator graphite
_diffrn_radiation_source 'fine-focus sealed tube'
_diffrn_radiation_type MoK\a
_diffrn_radiation_wavelength 0.71073
_diffrn_reflns_av_R_equivalents 0.0304
_diffrn_reflns_av_sigmaI/netI 0.0730
_diffrn_reflns_limit_h_max 11
_diffrn_reflns_limit_h_min 0
_diffrn_reflns_limit_k_max 21
_diffrn_reflns_limit_k_min 0
_diffrn_reflns_limit_l_max 16
_diffrn_reflns_limit_l_min -16
_diffrn_reflns_number 4698
_diffrn_reflns_theta_full 24.97
_diffrn_reflns_theta_max 24.97
_diffrn_reflns_theta_min 2.23
_diffrn_standards_interval_time 7200
_diffrn_standards_number 3
_exptl_absorpt_coefficient_mu 0.072
_exptl_absorpt_correction_T_max 0.9784
_exptl_absorpt_correction_T_min 0.9601
_exptl_absorpt_correction_type psi-scan
_exptl_absorpt_process_details 'North et al., 1968'
_exptl_crystal_colour colorless
_exptl_crystal_density_diffrn 1.186
_exptl_crystal_density_method 'not measured'
_exptl_crystal_description prism
_exptl_crystal_F_000 968
_exptl_crystal_size_max 0.490
_exptl_crystal_size_mid 0.356
_exptl_crystal_size_min 0.128
_refine_diff_density_max 0.163
_refine_diff_density_min -0.136
_refine_diff_density_rms 0.033
_refine_ls_extinction_coef 0.0059(10)
_refine_ls_extinction_expression Fc^*^=kFc[1+0.001xFc^2^\l^3^/sin(2\q)]^-1/4^
_refine_ls_extinction_method SHELXL
_refine_ls_goodness_of_fit_ref 0.985
_refine_ls_hydrogen_treatment mixed
_refine_ls_matrix_type full
_refine_ls_number_parameters 408
_refine_ls_number_reflns 4429
_refine_ls_number_restraints 0
_refine_ls_restrained_S_all 0.985
_refine_ls_R_factor_all 0.1184
_refine_ls_R_factor_gt 0.0421
_refine_ls_shift/su_max 0.000
_refine_ls_shift/su_mean 0.000
_refine_ls_structure_factor_coef Fsqd
_refine_ls_weighting_details 'calc w=1/[\s^2^(Fo^2^)+(0.0581P)^2^+0.0000P] where P=(Fo^2^+2Fc^2^)/3'
_refine_ls_weighting_scheme calc
_refine_ls_wR_factor_gt 0.1045
_refine_ls_wR_factor_ref 0.1271
_reflns_number_gt 2417
_reflns_number_total 4429
_reflns_threshold_expression >2sigma(I)
_cod_data_source_file cc060151jsi20070424_044351.cif
_cod_data_source_block Girard1
_cod_original_sg_symbol_H-M P2(1)/n
_cod_database_code 1505007

loop_
_symmetry_equiv_pos_as_xyz
'x, y, z'
'-x+1/2, y+1/2, -z+1/2'
'-x, -y, -z'
'x-1/2, -y-1/2, z-1/2'

loop_
_atom_site_label
_atom_site_type_symbol
_atom_site_fract_x
_atom_site_fract_y
_atom_site_fract_z
_atom_site_U_iso_or_equiv
_atom_site_adp_type
_atom_site_occupancy
_atom_site_symmetry_multiplicity
_atom_site_calc_flag
_atom_site_refinement_flags
N1 N 0.15151(19) 0.14325(11) 0.30951(13) 0.0527(5) Uani 1 1 d .
N2 N 0.1077(2) 0.04445(12) 0.07628(14) 0.0603(6) Uani 1 1 d .
N3 N 0.1712(3) 0.00164(18) 0.00859(19) 0.0746(7) Uani 1 1 d .
O1 O 0.29203(18) 0.05208(11) 0.18304(13) 0.0738(6) Uani 1 1 d .
B1 B 0.2680(2) 0.10275(13) 0.72530(16) 0.0358(5) Uani 1 1 d .
C1 C 0.0455(3) 0.18191(18) 0.3565(2) 0.0840(10) Uani 1 1 d .
H1A H -0.0123 0.1465 0.3814 0.126 Uiso 1 1 calc R
H1B H -0.0056 0.2124 0.3094 0.126 Uiso 1 1 calc R
H1C H 0.0860 0.2118 0.4089 0.126 Uiso 1 1 calc R
C2 C 0.2413(3) 0.19979(17) 0.2717(2) 0.0822(9) Uani 1 1 d .
H2B H 0.3104 0.1757 0.2414 0.123 Uiso 1 1 calc R
H2C H 0.2809 0.2294 0.3247 0.123 Uiso 1 1 calc R
H2D H 0.1900 0.2304 0.2249 0.123 Uiso 1 1 calc R
H2A H 0.012(3) 0.0414(14) 0.0651(18) 0.075(8) Uiso 1 1 d .
C3 C 0.2337(3) 0.09757(15) 0.38294(18) 0.0663(7) Uani 1 1 d .
H3C H 0.1780 0.0614 0.4085 0.099 Uiso 1 1 calc R
H3D H 0.2729 0.1283 0.4349 0.099 Uiso 1 1 calc R
H3E H 0.3030 0.0736 0.3527 0.099 Uiso 1 1 calc R
H3A H 0.238(4) -0.0286(19) 0.049(3) 0.120(14) Uiso 1 1 d .
H3B H 0.221(3) 0.0316(18) -0.024(3) 0.107(13) Uiso 1 1 d .
C4 C 0.0829(3) 0.09747(18) 0.22824(19) 0.0574(7) Uani 1 1 d .
H4A H 0.020(3) 0.1292(15) 0.1918(18) 0.070(8) Uiso 1 1 d .
H4B H 0.034(2) 0.0595(14) 0.2560(18) 0.061(8) Uiso 1 1 d .
C5 C 0.1737(3) 0.06279(14) 0.16240(17) 0.0522(6) Uani 1 1 d .
C6 C 0.1042(2) 0.10233(11) 0.71231(16) 0.0420(5) Uani 1 1 d .
C7 C 0.0214(2) 0.11337(14) 0.7850(2) 0.0550(7) Uani 1 1 d .
H7A H 0.058(2) 0.1225(14) 0.8515(19) 0.066(8) Uiso 1 1 d .
C8 C -0.1169(3) 0.11131(15) 0.7656(3) 0.0743(9) Uani 1 1 d .
H8A H -0.161(3) 0.1184(16) 0.823(2) 0.093(10) Uiso 1 1 d .
C9 C -0.1774(3) 0.09852(17) 0.6729(3) 0.0832(11) Uani 1 1 d .
H9A H -0.270(3) 0.0943(16) 0.665(2) 0.097(10) Uiso 1 1 d .
C10 C -0.0993(3) 0.08703(17) 0.5996(3) 0.0732(8) Uani 1 1 d .
H10A H -0.147(3) 0.0761(17) 0.534(2) 0.102(11) Uiso 1 1 d .
C11 C 0.0374(2) 0.08812(14) 0.6198(2) 0.0561(7) Uani 1 1 d .
H11A H 0.092(3) 0.0773(15) 0.5631(19) 0.080(9) Uiso 1 1 d .
C12 C 0.31005(19) 0.01939(11) 0.69522(14) 0.0354(5) Uani 1 1 d .
C13 C 0.2826(2) -0.04068(13) 0.75260(17) 0.0459(6) Uani 1 1 d .
H13A H 0.238(2) -0.0298(12) 0.8115(16) 0.054(6) Uiso 1 1 d .
C14 C 0.3136(3) -0.11207(14) 0.73035(19) 0.0554(7) Uani 1 1 d .
H14A H 0.290(2) -0.1495(14) 0.7723(18) 0.068(8) Uiso 1 1 d .
C15 C 0.3726(2) -0.12703(14) 0.64786(19) 0.0540(6) Uani 1 1 d .
H15A H 0.399(2) -0.1750(15) 0.6316(17) 0.067(7) Uiso 1 1 d .
C16 C 0.3984(2) -0.07012(13) 0.58835(19) 0.0511(6) Uani 1 1 d .
H16A H 0.439(2) -0.0806(13) 0.5324(17) 0.060(7) Uiso 1 1 d .
C17 C 0.3673(2) 0.00059(13) 0.61172(16) 0.0416(5) Uani 1 1 d .
H17A H 0.389(2) 0.0390(12) 0.5713(15) 0.044(6) Uiso 1 1 d .
C18 C 0.3325(2) 0.12349(11) 0.83624(14) 0.0380(5) Uani 1 1 d .
C19 C 0.2933(2) 0.18717(14) 0.88131(17) 0.0498(6) Uani 1 1 d .
H19A H 0.224(2) 0.2180(13) 0.8481(16) 0.055(7) Uiso 1 1 d .
C20 C 0.3452(3) 0.20801(15) 0.97440(18) 0.0565(7) Uani 1 1 d .
H20A H 0.308(2) 0.2514(14) 0.9982(18) 0.067(8) Uiso 1 1 d .
C21 C 0.4406(3) 0.16577(16) 1.02683(19) 0.0593(7) Uani 1 1 d .
H21A H 0.470(3) 0.1791(15) 1.096(2) 0.083(9) Uiso 1 1 d .
C22 C 0.4858(3) 0.10392(15) 0.98420(18) 0.0566(7) Uani 1 1 d .
H22A H 0.555(3) 0.0747(14) 1.0206(19) 0.071(8) Uiso 1 1 d .
C23 C 0.4330(2) 0.08360(13) 0.89037(17) 0.0469(6) Uani 1 1 d .
H23A H 0.473(2) 0.0397(13) 0.8604(16) 0.054(6) Uiso 1 1 d .
C24 C 0.32373(19) 0.16487(11) 0.65468(14) 0.0356(5) Uani 1 1 d .
C25 C 0.2468(2) 0.22171(12) 0.60889(16) 0.0433(5) Uani 1 1 d .
H25A H 0.150(2) 0.2232(12) 0.6150(15) 0.051(6) Uiso 1 1 d .
C26 C 0.2994(3) 0.27391(13) 0.55098(17) 0.0535(6) Uani 1 1 d .
H26A H 0.237(2) 0.3131(15) 0.5202(18) 0.076(8) Uiso 1 1 d .
C27 C 0.4309(3) 0.27058(14) 0.53444(17) 0.0548(7) Uani 1 1 d .
H27A H 0.462(2) 0.3071(13) 0.4922(16) 0.050(6) Uiso 1 1 d .
C28 C 0.5112(3) 0.21667(14) 0.57969(18) 0.0508(6) Uani 1 1 d .
H28A H 0.606(2) 0.2117(12) 0.5714(14) 0.049(6) Uiso 1 1 d .
C29 C 0.4589(2) 0.16626(13) 0.63944(16) 0.0445(5) Uani 1 1 d .
H29A H 0.519(2) 0.1287(14) 0.6721(17) 0.064(7) Uiso 1 1 d .

loop_
_atom_site_aniso_label
_atom_site_aniso_U_11
_atom_site_aniso_U_22
_atom_site_aniso_U_33
_atom_site_aniso_U_23
_atom_site_aniso_U_13
_atom_site_aniso_U_12
N1 0.0589(12) 0.0541(13) 0.0431(11) -0.0035(9) -0.0030(9) 0.0046(10)
N2 0.0588(14) 0.0780(16) 0.0448(12) -0.0157(11) 0.0089(10) -0.0078(12)
N3 0.0779(17) 0.095(2) 0.0542(14) -0.0218(14) 0.0231(14) -0.0079(16)
O1 0.0536(11) 0.1049(16) 0.0637(11) -0.0135(11) 0.0095(9) 0.0005(10)
B1 0.0353(12) 0.0365(14) 0.0361(13) 0.0001(11) 0.0068(10) 0.0033(10)
C1 0.083(2) 0.097(2) 0.0704(18) -0.0331(18) 0.0013(16) 0.0241(18)
C2 0.097(2) 0.070(2) 0.077(2) 0.0058(16) -0.0064(17) -0.0210(17)
C3 0.0831(19) 0.0676(18) 0.0453(14) 0.0034(13) -0.0046(13) 0.0116(15)
C4 0.0509(15) 0.0709(19) 0.0491(15) -0.0119(14) -0.0002(13) -0.0019(14)
C5 0.0520(15) 0.0615(16) 0.0439(13) -0.0023(12) 0.0091(11) -0.0099(12)
C6 0.0374(12) 0.0373(12) 0.0517(13) 0.0079(10) 0.0074(10) 0.0009(9)
C7 0.0473(14) 0.0499(16) 0.0718(18) 0.0040(13) 0.0238(13) 0.0052(11)
C8 0.0527(18) 0.0592(18) 0.118(3) 0.0053(18) 0.0379(19) 0.0093(14)
C9 0.0341(16) 0.0615(19) 0.152(4) 0.017(2) 0.003(2) 0.0052(13)
C10 0.0450(16) 0.075(2) 0.095(2) 0.0177(17) -0.0132(16) -0.0070(14)
C11 0.0402(13) 0.0656(17) 0.0610(16) 0.0088(13) -0.0009(12) -0.0054(12)
C12 0.0314(10) 0.0385(12) 0.0355(11) 0.0013(9) 0.0001(9) -0.0010(9)
C13 0.0533(14) 0.0412(14) 0.0446(13) -0.0019(11) 0.0121(11) -0.0072(11)
C14 0.0674(17) 0.0375(14) 0.0607(16) 0.0081(12) 0.0054(13) -0.0083(12)
C15 0.0550(15) 0.0345(14) 0.0727(17) -0.0117(13) 0.0081(13) -0.0008(11)
C16 0.0524(14) 0.0477(15) 0.0551(15) -0.0122(12) 0.0138(12) -0.0034(12)
C17 0.0431(12) 0.0414(13) 0.0409(13) 0.0020(11) 0.0069(10) 0.0005(10)
C18 0.0386(11) 0.0369(12) 0.0399(11) 0.0039(10) 0.0101(9) -0.0002(9)
C19 0.0522(14) 0.0492(15) 0.0484(14) -0.0057(12) 0.0076(11) 0.0053(12)
C20 0.0637(17) 0.0530(16) 0.0557(16) -0.0184(13) 0.0196(13) -0.0077(13)
C21 0.0602(16) 0.075(2) 0.0421(14) -0.0050(14) 0.0048(12) -0.0195(15)
C22 0.0545(15) 0.0578(17) 0.0538(15) 0.0041(14) -0.0095(13) -0.0062(13)
C23 0.0446(13) 0.0447(14) 0.0506(14) -0.0006(11) 0.0016(11) -0.0008(11)
C24 0.0388(12) 0.0355(12) 0.0322(10) -0.0060(9) 0.0029(9) 0.0004(9)
C25 0.0456(14) 0.0410(13) 0.0433(13) 0.0006(10) 0.0052(10) 0.0044(11)
C26 0.0725(18) 0.0384(14) 0.0490(14) 0.0071(11) 0.0049(13) 0.0004(13)
C27 0.0773(19) 0.0467(15) 0.0420(13) 0.0024(11) 0.0139(13) -0.0179(14)
C28 0.0493(14) 0.0512(16) 0.0547(14) -0.0086(12) 0.0177(12) -0.0117(12)
C29 0.0395(13) 0.0438(13) 0.0508(13) 0.0012(11) 0.0086(10) -0.0008(11)

loop_
_atom_type_symbol
_atom_type_description
_atom_type_scat_dispersion_real
_atom_type_scat_dispersion_imag
_atom_type_scat_source
C C 0.0033 0.0016 'International Tables Vol C Tables 4.2.6.8 and 6.1.1.4'
H H 0.0000 0.0000 'International Tables Vol C Tables 4.2.6.8 and 6.1.1.4'
B B 0.0013 0.0007 'International Tables Vol C Tables 4.2.6.8 and 6.1.1.4'
N N 0.0061 0.0033 'International Tables Vol C Tables 4.2.6.8 and 6.1.1.4'
O O 0.0106 0.0060 'International Tables Vol C Tables 4.2.6.8 and 6.1.1.4'

loop_
_geom_angle_atom_site_label_1
_geom_angle_atom_site_label_2
_geom_angle_atom_site_label_3
_geom_angle
C3 N1 C1 109.7(2)
C3 N1 C4 111.8(2)
C1 N1 C4 107.3(2)
C3 N1 C2 108.1(2)
C1 N1 C2 108.5(2)
C4 N1 C2 111.3(2)
C5 N2 N3 120.4(2)
C24 B1 C6 110.38(17)
C24 B1 C18 105.80(16)
C6 B1 C18 112.90(17)
C24 B1 C12 111.87(16)
C6 B1 C12 104.70(16)
C18 B1 C12 111.33(17)
C5 C4 N1 115.3(2)
O1 C5 N2 123.1(2)
O1 C5 C4 125.3(2)
N2 C5 C4 111.6(2)
C7 C6 C11 114.9(2)
C7 C6 B1 126.8(2)
C11 C6 B1 118.2(2)
C8 C7 C6 121.9(3)
C9 C8 C7 120.7(3)
C10 C9 C8 119.1(3)
C9 C10 C11 119.8(3)
C10 C11 C6 123.6(3)
C17 C12 C13 113.9(2)
C17 C12 B1 125.53(18)
C13 C12 B1 120.45(18)
C14 C13 C12 123.2(2)
C15 C14 C13 120.2(2)
C16 C15 C14 118.7(2)
C15 C16 C17 120.4(2)
C16 C17 C12 123.6(2)
C23 C18 C19 114.8(2)
C23 C18 B1 124.59(19)
C19 C18 B1 120.48(19)
C20 C19 C18 123.1(2)
C21 C20 C19 120.3(2)
C20 C21 C22 118.7(2)
C21 C22 C23 120.5(2)
C18 C23 C22 122.5(2)
C25 C24 C29 114.5(2)
C25 C24 B1 124.85(18)
C29 C24 B1 120.55(18)
C26 C25 C24 122.7(2)
C27 C26 C25 120.4(2)
C26 C27 C28 119.0(2)
C27 C28 C29 120.2(2)
C28 C29 C24 123.1(2)

loop_
_geom_bond_atom_site_label_1
_geom_bond_atom_site_label_2
_geom_bond_distance
N1 C3 1.490(3)
N1 C1 1.491(3)
N1 C4 1.504(3)
N1 C2 1.506(3)
N2 C5 1.339(3)
N2 N3 1.427(3)
O1 C5 1.210(3)
B1 C24 1.637(3)
B1 C6 1.641(3)
B1 C18 1.641(3)
B1 C12 1.645(3)
C4 C5 1.504(3)
C6 C7 1.393(3)
C6 C11 1.400(3)
C7 C8 1.390(4)
C8 C9 1.376(5)
C9 C10 1.369(5)
C10 C11 1.374(3)
C12 C17 1.393(3)
C12 C13 1.399(3)
C13 C14 1.382(3)
C14 C15 1.374(3)
C15 C16 1.368(3)
C16 C17 1.375(3)
C18 C23 1.394(3)
C18 C19 1.397(3)
C19 C20 1.387(3)
C20 C21 1.373(4)
C21 C22 1.375(4)
C22 C23 1.396(3)
C24 C25 1.402(3)
C24 C29 1.403(3)
C25 C26 1.388(3)
C26 C27 1.372(4)
C27 C28 1.377(4)
C28 C29 1.381(3)

loop_
_cod_related_entry_id
_cod_related_entry_code
_cod_related_entry_database
1 30651539 ChemSpider
